data_4109317
loop_
_publ_author_name
'Takayuki Kudoh'
'Tomoko Mori'
'Mitsuhito Shirahama'
'Masashi Yamada'
'Teruhiko Ishikawa'
'Seiki Saito'
'Hisayoshi Kobayashi'

_publ_contact_author_address 'Okayama Univ., Tsushima, Okayama, Jap.'
_publ_contact_author_email seisaito@biotech.okayama-u.ac.jp
_publ_contact_author_fax '+81 86-251-8209'
_publ_contact_author_name 'Prof Seiki Saito'
_publ_contact_author_phone '+81 86-251-8209'
_publ_section_title
;
 Intramolecular Anionic Diels-Alder Reactions of
 1-Aryl-4-oxahepta-1,6-diyne Systems in DMSO
;
_journal_name_full 'Journal of the American Chemical Society'
_journal_page_first 4939
_journal_page_last 4947
_journal_paper_doi 10.1021/ja066485u
_journal_volume 129
_journal_year 2007
_chemical_formula_moiety 'C16 H12 O '
_chemical_formula_sum 'C16 H12 O'
_chemical_formula_weight 220.27
_chemical_melting_point 375
_space_group_IT_number 2
_symmetry_cell_setting triclinic
_symmetry_Int_Tables_number 2
_symmetry_space_group_name_Hall '-P 1'
_symmetry_space_group_name_H-M 'P -1'
_audit_creation_date 2004-09-13
_audit_creation_method 'by CrystalStructure 3.6.0'
_cell_angle_alpha 69.63(4)
_cell_angle_beta 66.86(7)
_cell_angle_gamma 84.08(5)
_cell_formula_units_Z 4
_cell_length_a 9.429(8)
_cell_length_b 11.85(1)
_cell_length_c 11.96(2)
_cell_measurement_reflns_used 3014
_cell_measurement_temperature 293.1
_cell_measurement_theta_max 66.6
_cell_measurement_theta_min 4.3
_cell_volume 1151(2)
_computing_cell_refinement PROCESS-AUTO
_computing_data_collection PROCESS-AUTO
_computing_data_reduction CrystalStructure
_computing_publication_material 'CrystalStructure 3.6.0'
_computing_structure_refinement CRYSTALS
_computing_structure_solution directMethod
_diffrn_detector_area_resol_mean 10.00
_diffrn_measured_fraction_theta_full 0.9090
_diffrn_measured_fraction_theta_max 0.9090
_diffrn_measurement_device_type 'Rigaku RAXIS-RAPID'
_diffrn_measurement_method \w
_diffrn_radiation_type 'Cu K\a'
_diffrn_radiation_wavelength 1.5419
_diffrn_reflns_av_R_equivalents 0.078
_diffrn_reflns_limit_h_max 11
_diffrn_reflns_limit_h_min -11
_diffrn_reflns_limit_k_max 14
_diffrn_reflns_limit_k_min -14
_diffrn_reflns_limit_l_max 14
_diffrn_reflns_limit_l_min -14
_diffrn_reflns_number 23256
_diffrn_reflns_theta_full 68.04
_diffrn_reflns_theta_max 68.04
_exptl_absorpt_coefficient_mu 0.609
_exptl_absorpt_correction_type none
_exptl_crystal_density_diffrn 1.271
_exptl_crystal_F_000 464.00
_refine_diff_density_max 0.17
_refine_diff_density_min -0.13
_refine_ls_extinction_method none
_refine_ls_goodness_of_fit_ref 5.358
_refine_ls_hydrogen_treatment refall
_refine_ls_number_parameters 331
_refine_ls_number_reflns 1474
_refine_ls_R_factor_gt 0.0580
_refine_ls_shift/su_max 0.0110
_refine_ls_structure_factor_coef F
_refine_ls_weighting_details 'w = 1.0'
_refine_ls_weighting_scheme unit
_refine_ls_wR_factor_ref 0.0560
_reflns_number_gt 1474
_reflns_number_total 3828
_reflns_threshold_expression F^2^>2.0\s(F^2^)
_cod_data_source_file ja066485usi20060907_105224.cif
_cod_data_source_block '_Phenanthrene_____________'
_cod_original_formula_sum 'C16 H12 O '
_cod_database_code 4109317

loop_
_symmetry_equiv_pos_site_id
_symmetry_equiv_pos_as_xyz
1 +X,+Y,+Z
2 -X,-Y,-Z

loop_
_atom_site_label
_atom_site_type_symbol
_atom_site_fract_x
_atom_site_fract_y
_atom_site_fract_z
_atom_site_U_iso_or_equiv
_atom_site_adp_type
_atom_site_occupancy
_atom_site_symmetry_multiplicity
_atom_site_calc_flag
_atom_site_refinement_flags
O(1) O 0.1755(8) 0.9196(7) 0.4221(6) 0.145(3) Uani 1.00 1 d .
O(2) O 0.216(1) 0.4132(7) 1.4327(6) 0.151(4) Uani 1.00 1 d .
C(1) C 0.2130(8) 0.9508(7) -0.1062(7) 0.069(3) Uani 1.00 1 d .
C(2) C 0.3263(8) 1.0377(7) -0.1986(7) 0.083(3) Uani 1.00 1 d .
C(3) C 0.3728(9) 1.0613(7) -0.3301(8) 0.094(3) Uani 1.00 1 d .
C(4) C 0.308(1) 0.9982(8) -0.3757(8) 0.099(3) Uani 1.00 1 d .
C(5) C 0.1930(9) 0.9125(8) -0.2880(9) 0.092(3) Uani 1.00 1 d .
C(6) C 0.1421(8) 0.8855(7) -0.1509(8) 0.072(3) Uani 1.00 1 d .
C(7) C 0.0256(9) 0.7934(7) -0.0602(8) 0.082(3) Uani 1.00 1 d .
C(8) C -0.0152(8) 0.7661(6) 0.0696(8) 0.078(3) Uani 1.00 1 d .
C(9) C 0.0536(8) 0.8280(6) 0.1187(8) 0.073(3) Uani 1.00 1 d .
C(10) C 0.0106(9) 0.7942(7) 0.2550(7) 0.085(3) Uani 1.00 1 d .
C(11) C 0.0802(9) 0.8570(7) 0.2992(8) 0.081(3) Uani 1.00 1 d .
C(12) C 0.059(1) 0.8417(8) 0.4359(8) 0.115(4) Uani 1.00 1 d .
C(13) C 0.2331(9) 1.0042(8) 0.2936(8) 0.104(3) Uani 1.00 1 d .
C(14) C 0.1890(9) 0.9546(7) 0.2130(8) 0.079(3) Uani 1.00 1 d .
C(15) C 0.2305(8) 0.9850(6) 0.0842(7) 0.075(3) Uani 1.00 1 d .
C(16) C 0.1664(8) 0.9225(6) 0.0326(7) 0.064(2) Uani 1.00 1 d .
C(17) C 0.3130(8) 0.4472(6) 0.8880(7) 0.069(2) Uani 1.00 1 d .
C(18) C 0.2138(9) 0.5373(7) 0.8474(7) 0.083(3) Uani 1.00 1 d .
C(19) C 0.205(1) 0.5632(8) 0.7292(8) 0.102(3) Uani 1.00 1 d .
C(20) C 0.290(1) 0.499(1) 0.6469(9) 0.116(4) Uani 1.00 1 d .
C(21) C 0.390(1) 0.4143(9) 0.682(1) 0.111(4) Uani 1.00 1 d .
C(22) C 0.4013(9) 0.3874(8) 0.8028(9) 0.085(3) Uani 1.00 1 d .
C(23) C 0.505(1) 0.2976(9) 0.839(1) 0.113(4) Uani 1.00 1 d .
C(24) C 0.515(1) 0.2720(8) 0.956(1) 0.111(4) Uani 1.00 1 d .
C(25) C 0.4253(9) 0.3288(7) 1.046(1) 0.086(3) Uani 1.00 1 d .
C(26) C 0.437(1) 0.2979(8) 1.168(1) 0.106(4) Uani 1.00 1 d .
C(27) C 0.348(1) 0.3529(8) 1.254(1) 0.098(4) Uani 1.00 1 d .
C(28) C 0.335(1) 0.3359(9) 1.389(1) 0.122(4) Uani 1.00 1 d .
C(29) C 0.165(1) 0.4841(8) 1.3342(8) 0.110(4) Uani 1.00 1 d .
C(30) C 0.2459(9) 0.4388(7) 1.2231(8) 0.083(3) Uani 1.00 1 d .
C(31) C 0.2341(8) 0.4719(6) 1.1063(7) 0.077(3) Uani 1.00 1 d .
C(32) C 0.3229(8) 0.4174(6) 1.0136(7) 0.071(3) Uani 1.00 1 d .
H(1) H 0.3734 1.0825 -0.1693 0.098 Uiso 1.00 1 c R
H(2) H 0.4501 1.1221 -0.3901 0.107 Uiso 1.00 1 c R
H(3) H 0.3408 1.0128 -0.4657 0.117 Uiso 1.00 1 c R
H(4) H 0.1452 0.8694 -0.3185 0.121 Uiso 1.00 1 c R
H(5) H -0.0235 0.7518 -0.0912 0.102 Uiso 1.00 1 c R
H(6) H -0.0906 0.7038 0.1289 0.094 Uiso 1.00 1 c R
H(7) H -0.0637 0.7306 0.3127 0.102 Uiso 1.00 1 c R
H(8) H 0.0719 0.7604 0.4814 0.140 Uiso 1.00 1 c R
H(9) H -0.0408 0.8655 0.4804 0.140 Uiso 1.00 1 c R
H(10) H 0.1879 1.0798 0.2923 0.130 Uiso 1.00 1 c R
H(11) H 0.3422 1.0139 0.2620 0.130 Uiso 1.00 1 c R
H(12) H 0.3038 1.0494 0.0267 0.093 Uiso 1.00 1 c R
H(13) H 0.1537 0.5795 0.9038 0.102 Uiso 1.00 1 c R
H(14) H 0.1407 0.6254 0.7031 0.127 Uiso 1.00 1 c R
H(15) H 0.2766 0.5141 0.5682 0.142 Uiso 1.00 1 c R
H(16) H 0.4513 0.3742 0.6237 0.132 Uiso 1.00 1 c R
H(17) H 0.5663 0.2564 0.7821 0.139 Uiso 1.00 1 c R
H(18) H 0.5851 0.2139 0.9784 0.136 Uiso 1.00 1 c R
H(19) H 0.5070 0.2386 1.1891 0.134 Uiso 1.00 1 c R
H(20) H 0.4291 0.3594 1.3866 0.153 Uiso 1.00 1 c R
H(21) H 0.3086 0.2542 1.4425 0.153 Uiso 1.00 1 c R
H(22) H 0.0563 0.4749 1.3627 0.138 Uiso 1.00 1 c R
H(23) H 0.1928 0.5665 1.3096 0.138 Uiso 1.00 1 c R
H(24) H 0.1653 0.5324 1.0859 0.095 Uiso 1.00 1 c R

loop_
_atom_site_aniso_label
_atom_site_aniso_U_11
_atom_site_aniso_U_22
_atom_site_aniso_U_33
_atom_site_aniso_U_12
_atom_site_aniso_U_13
_atom_site_aniso_U_23
O(1) 0.162(6) 0.182(7) 0.110(5) -0.039(5) -0.071(5) -0.038(5)
O(2) 0.197(8) 0.170(8) 0.108(5) -0.010(6) -0.086(6) -0.035(5)
C(1) 0.052(5) 0.071(5) 0.082(5) 0.011(4) -0.023(4) -0.031(5)
C(2) 0.074(6) 0.091(6) 0.081(6) 0.002(5) -0.025(5) -0.030(5)
C(3) 0.086(6) 0.096(7) 0.086(6) -0.007(5) -0.021(5) -0.024(5)
C(4) 0.085(7) 0.125(8) 0.084(6) 0.006(6) -0.020(6) -0.047(6)
C(5) 0.083(6) 0.107(7) 0.113(7) 0.033(5) -0.048(6) -0.067(6)
C(6) 0.073(5) 0.073(5) 0.089(6) 0.020(4) -0.039(5) -0.045(5)
C(7) 0.085(6) 0.068(5) 0.103(6) 0.000(4) -0.035(5) -0.040(5)
C(8) 0.066(5) 0.062(5) 0.107(6) 0.004(4) -0.028(5) -0.035(5)
C(9) 0.070(5) 0.053(5) 0.104(6) 0.003(4) -0.039(5) -0.029(5)
C(10) 0.096(6) 0.079(6) 0.081(6) 0.008(5) -0.036(5) -0.028(5)
C(11) 0.084(6) 0.075(6) 0.095(6) 0.019(4) -0.043(5) -0.035(5)
C(12) 0.126(8) 0.130(8) 0.095(6) -0.016(6) -0.049(6) -0.030(6)
C(13) 0.100(7) 0.125(8) 0.100(6) -0.008(5) -0.046(6) -0.042(6)
C(14) 0.084(6) 0.081(6) 0.088(6) 0.010(5) -0.044(5) -0.036(5)
C(15) 0.066(5) 0.072(6) 0.094(6) 0.008(4) -0.038(5) -0.031(5)
C(16) 0.058(5) 0.059(5) 0.087(5) 0.018(4) -0.035(4) -0.036(4)
C(17) 0.057(5) 0.066(5) 0.085(5) -0.005(4) -0.017(4) -0.036(4)
C(18) 0.085(6) 0.088(6) 0.082(6) 0.001(5) -0.034(5) -0.034(5)
C(19) 0.129(8) 0.096(7) 0.091(6) -0.015(6) -0.051(6) -0.029(6)
C(20) 0.111(8) 0.16(1) 0.088(7) -0.050(7) -0.021(6) -0.053(7)
C(21) 0.079(7) 0.131(9) 0.119(8) -0.029(6) -0.002(6) -0.071(7)
C(22) 0.073(6) 0.083(6) 0.102(6) -0.021(5) -0.010(5) -0.053(6)
C(23) 0.074(7) 0.099(8) 0.18(1) 0.001(5) -0.023(7) -0.085(8)
C(24) 0.071(6) 0.080(7) 0.19(1) 0.006(5) -0.046(7) -0.059(8)
C(25) 0.067(5) 0.054(5) 0.150(8) 0.005(4) -0.053(6) -0.038(6)
C(26) 0.096(7) 0.075(7) 0.163(9) -0.008(5) -0.084(7) -0.015(7)
C(27) 0.104(8) 0.075(7) 0.127(8) -0.023(5) -0.070(7) -0.010(6)
C(28) 0.15(1) 0.104(8) 0.129(9) -0.033(7) -0.094(8) 0.001(7)
C(29) 0.129(8) 0.130(8) 0.085(6) -0.018(6) -0.053(6) -0.033(6)
C(30) 0.091(6) 0.086(6) 0.083(6) -0.014(5) -0.045(5) -0.024(5)
C(31) 0.071(5) 0.072(6) 0.094(5) 0.002(4) -0.035(5) -0.033(5)
C(32) 0.066(5) 0.060(5) 0.094(5) -0.004(4) -0.037(5) -0.026(4)

loop_
_atom_type_symbol
_atom_type_description
_atom_type_scat_dispersion_real
_atom_type_scat_dispersion_imag
_atom_type_scat_source
C C 0.018 0.009
;
International Tables for Crystallography
(1992, Vol. C, Tables 4.2.6.8 and 6.1.1.4)
;
H H 0.000 0.000
;
International Tables for Crystallography
(1992, Vol. C, Table 6.1.1.4)
;
O O 0.049 0.032
;
International Tables for Crystallography
(1992, Vol. C, Tables 4.2.6.8 and 6.1.1.4)
;
